data_7709720
loop_
_publ_author_name
'Kr\"atschmer, Frederic'
'Gui, Xin'
'Gamer, Michael T.'
'Klopper, Wim'
'Roesky, Peter W.'

_publ_section_title
;
 Systematic investigation of the influence of electronic substituents on
 dinuclear gold(i) amidinates: synthesis, characterisation and
 photoluminescence studies
;
_journal_name_full 'Dalton Transactions'
_journal_paper_doi 10.1039/D1DT03795A
_journal_year 2022
_chemical_formula_moiety 'C38 H46 Au2 N4 S4, 0.333[C7H8], 0.333[C4H8O]'
_chemical_formula_sum 'C38 H46 Au2 N4 S4'
_chemical_formula_weight 1080.96
_space_group_crystal_system trigonal
_space_group_IT_number 167
_space_group_name_Hall '-R 3 2"c'
_space_group_name_H-M_alt 'R -3 c :H'
_atom_sites_solution_hydrogens geom
_atom_sites_solution_primary dual
_audit_creation_date 2021-07-29
_audit_creation_method
;
Olex2 1.2
(compiled 2018.05.29 svn.r3508 for OlexSys, GUI svn.r5506)
;
_audit_update_record
;
2021-11-08 deposited with the CCDC.	2022-02-25 downloaded from the CCDC.
;
_cell_angle_alpha 90
_cell_angle_beta 90
_cell_angle_gamma 120
_cell_formula_units_Z 18
_cell_length_a 32.8046(17)
_cell_length_b 32.8046(17)
_cell_length_c 20.4318(12)
_cell_measurement_reflns_used 36777
_cell_measurement_temperature 150
_cell_measurement_theta_max 28.27
_cell_measurement_theta_min 2.11
_cell_volume 19041.7(18)
_computing_cell_refinement
;
X-Area Recipe 1.34.0.0 (STOE, 2019)
;
_computing_data_collection
;
X-Area Pilatus3_SV 1.31.161.0 (STOE, 2020)
;
_computing_data_reduction
;
X-Area Integrate 1.78.0.0 (STOE, 2020)
X-Area LANA 1.78.0.0 (STOE, 2020)
;
_computing_molecular_graphics 'Olex2 (Dolomanov et al., 2009)'
_computing_publication_material 'Olex2 (Dolomanov et al., 2009)'
_computing_structure_refinement 'ShelXL (Sheldrick, 2015)'
_computing_structure_solution 'ShelXT (Sheldrick, 2015)'
_diffrn_ambient_temperature 150.0
_diffrn_detector Pilatus200K
_diffrn_detector_area_resol_mean 5.81
_diffrn_detector_type 'DECTRIS PILATUS 200K'
_diffrn_measured_fraction_theta_full 0.963
_diffrn_measured_fraction_theta_max 0.843
_diffrn_measurement_details
;
 338 frames, detector distance = 40 mm
;
_diffrn_measurement_device 'Eulerian 4-circle diffractometer'
_diffrn_measurement_device_type 'STOE STADIVARI'
_diffrn_measurement_method 'rotation method, \w scans'
_diffrn_radiation_collimation '0.5 mm diameter, monocapillary'
_diffrn_radiation_monochromator 'plane graphite'
_diffrn_radiation_polarisn_norm 0
_diffrn_radiation_probe x-ray
_diffrn_radiation_type 'Mo K\a'
_diffrn_radiation_wavelength 0.71073
_diffrn_reflns_av_R_equivalents 0.0904
_diffrn_reflns_av_unetI/netI 0.0645
_diffrn_reflns_Laue_measured_fraction_full 0.963
_diffrn_reflns_Laue_measured_fraction_max 0.843
_diffrn_reflns_limit_h_max 47
_diffrn_reflns_limit_h_min -46
_diffrn_reflns_limit_k_max 44
_diffrn_reflns_limit_k_min -48
_diffrn_reflns_limit_l_max 28
_diffrn_reflns_limit_l_min -26
_diffrn_reflns_number 19962
_diffrn_reflns_point_group_measured_fraction_full 0.963
_diffrn_reflns_point_group_measured_fraction_max 0.843
_diffrn_reflns_theta_full 25.242
_diffrn_reflns_theta_max 31.850
_diffrn_reflns_theta_min 2.118
_diffrn_source 'Mo Genix 3D HF'
_diffrn_source_current 1.000
_diffrn_source_power 0.050
_diffrn_source_voltage 50
_exptl_absorpt_coefficient_mu 7.153
_exptl_absorpt_correction_T_max 0.0008
_exptl_absorpt_correction_T_min 0.0001
_exptl_absorpt_correction_type multi-scan
_exptl_absorpt_process_details
;
STOE X-Red32, absorption correction by Gaussian integration, analogous to
P. Coppens in: F. R. Ahmed (Editor), "Crystallographic Computing", Munksgaard,
Copenhagen (1970), 255 - 270. Afterwards scaling of reflection intensities was
performed within STOE LANA. J. Koziskova, F. Hahn, J. Richter, J. Kozisek, Acta
Chimica Slovaca, vol. 9, no. 2, 2016, pp. 136 - 140.
Finally a spherical absorption correction was done within STOE LANA.
;
_exptl_crystal_colour colourless
_exptl_crystal_colour_primary colourless
_exptl_crystal_density_diffrn 1.697
_exptl_crystal_density_method 'not measured'
_exptl_crystal_description irregular
_exptl_crystal_F_000 9432
_exptl_crystal_size_max 0.19
_exptl_crystal_size_mid 0.145
_exptl_crystal_size_min 0.078
_refine_diff_density_max 1.915
_refine_diff_density_min -1.290
_refine_diff_density_rms 0.158
_refine_ls_extinction_method none
_refine_ls_goodness_of_fit_ref 1.030
_refine_ls_hydrogen_treatment constr
_refine_ls_matrix_type full
_refine_ls_number_parameters 197
_refine_ls_number_reflns 6132
_refine_ls_number_restraints 73
_refine_ls_restrained_S_all 1.029
_refine_ls_R_factor_all 0.1384
_refine_ls_R_factor_gt 0.0772
_refine_ls_shift/su_max 0.001
_refine_ls_shift/su_mean 0.000
_refine_ls_structure_factor_coef Fsqd
_refine_ls_weighting_details 'w=1/[\s^2^(Fo^2^)+(0.1245P)^2^+60.7006P] where P=(Fo^2^+2Fc^2^)/3'
_refine_ls_weighting_scheme calc
_refine_ls_wR_factor_gt 0.2172
_refine_ls_wR_factor_ref 0.2675
_reflns_Friedel_coverage 0.000
_reflns_number_gt 2844
_reflns_number_total 6132
_reflns_threshold_expression 'I > 2\s(I)'
_cod_data_source_file d1dt03795a2.cif
_cod_data_source_block fkm072tolsv
_cod_original_cell_volume 19042(2)
_cod_original_sg_symbol_H-M 'R -3 c'
_cod_database_code 7709720
_shelx_shelxl_version_number 2018/3
_audit_contact_author
;
      Prof. Dr. Peter W. Roesky
      Karlsruher Institut fuer Technologie (KIT), CS
      Institut fuer Anorganische Chemie (AOC)
      Lehrstuhl fuer Anorganische Funktionsmaterialien
      Engesserstr. 15, Geb. 30.45
      76131 Karlsruhe 
      Bundesrepublik Deutschland
;
_audit_contact_letter
;

;
_shelx_space_group_comment
;
The symmetry employed for this shelxl refinement is uniquely defined
by the following loop, which should always be used as a source of
symmetry information in preference to the above space-group names.
They are only intended as comments.
;
_olex2_refinement_description
;
1. Fixed Uiso
 At 1.2 times of:
  All C(H) groups
 At 1.5 times of:
  All C(H,H,H) groups
2. Restrained distances
 C5-C10
 2.82 with sigma of 0.01
3. Uiso/Uaniso restraints and constraints
N1 \\sim C2 \\sim C3 \\sim C4 \\sim C5 \\sim C6 \\sim C7 \\sim C8 \\sim C9:
within 2A with sigma of 0.01 and sigma for terminal atoms of 0.02
S1 \\sim C10: within 2A with sigma of 0.004 and sigma for terminal atoms of
0.008
N1 \\sim N2 \\sim C1: within 2A with sigma of 0.01 and sigma for terminal atoms
of 0.02
4.a Me refined with riding coordinates:
 C10(H2A,H2B,H2C), C19(H14A,H14B,H14C)
4.b Aromatic/amide H refined with riding coordinates:
 C1(H5), C6(H6), C4(H1), C13(H8), C15(H9)
4.c Fitted hexagon refined as free rotating group:
 C2(C7,C6,C5,C4,C3), C11(C12,C13,C14,C15,C16)
4.d Idealised Me refined as rotating group:
 C8(H00A,H00B,H00C), C9(H00D,H00E,H00F), C17(H12A,H12B,H12C), C18(H13A,H13B,
 H13C)
;
_smtbx_masks_special_details
;
A solvent mask was calculated and 546 electrons were 
found in a volume of 2925A^3 in 1 void per unit cell. 
This is consistent with the presence of 0.333 molecules
of toluene and 0.333 molecules of THF per Formula Unit 
which account for 540 electrons per unit cell.
The solvent molecules are completely disordered along
channel like voids. Content was optimized based on
NMR studies.
;
_smtbx_masks_void_probe_radius 1.2
_smtbx_masks_void_truncation_radius 1.2
_olex2_submission_special_instructions 'No special instructions were received'

loop_
_space_group_symop_operation_xyz
'x, y, z'
'-y, x-y, z'
'-x+y, -x, z'
'y, x, -z+1/2'
'x-y, -y, -z+1/2'
'-x, -x+y, -z+1/2'
'x+2/3, y+1/3, z+1/3'
'-y+2/3, x-y+1/3, z+1/3'
'-x+y+2/3, -x+1/3, z+1/3'
'y+2/3, x+1/3, -z+5/6'
'x-y+2/3, -y+1/3, -z+5/6'
'-x+2/3, -x+y+1/3, -z+5/6'
'x+1/3, y+2/3, z+2/3'
'-y+1/3, x-y+2/3, z+2/3'
'-x+y+1/3, -x+2/3, z+2/3'
'y+1/3, x+2/3, -z+7/6'
'x-y+1/3, -y+2/3, -z+7/6'
'-x+1/3, -x+y+2/3, -z+7/6'
'-x, -y, -z'
'y, -x+y, -z'
'x-y, x, -z'
'-y, -x, z-1/2'
'-x+y, y, z-1/2'
'x, x-y, z-1/2'
'-x+2/3, -y+1/3, -z+1/3'
'y+2/3, -x+y+1/3, -z+1/3'
'x-y+2/3, x+1/3, -z+1/3'
'-y+2/3, -x+1/3, z-1/6'
'-x+y+2/3, y+1/3, z-1/6'
'x+2/3, x-y+1/3, z-1/6'
'-x+1/3, -y+2/3, -z+2/3'
'y+1/3, -x+y+2/3, -z+2/3'
'x-y+1/3, x+2/3, -z+2/3'
'-y+1/3, -x+2/3, z+1/6'
'-x+y+1/3, y+2/3, z+1/6'
'x+1/3, x-y+2/3, z+1/6'

loop_
_atom_site_label
_atom_site_type_symbol
_atom_site_fract_x
_atom_site_fract_y
_atom_site_fract_z
_atom_site_U_iso_or_equiv
_atom_site_adp_type
_atom_site_occupancy
_atom_site_site_symmetry_order
_atom_site_calc_flag
_atom_site_refinement_flags_posn
_atom_site_refinement_flags_adp
_atom_site_refinement_flags_occupancy
_atom_site_disorder_assembly
_atom_site_disorder_group
Au Au 0.45672(2) 0.49518(2) 0.51151(2) 0.0894(3) Uani 1 1 d . . . . .
S1 S 0.2904(3) 0.4965(4) 0.2724(4) 0.194(3) Uani 1 1 d . U . . .
S2 S 0.6717(2) 0.5396(2) 0.1923(3) 0.1370(19) Uani 1 1 d . . . . .
N1 N 0.4556(4) 0.5040(5) 0.4136(5) 0.101(3) Uani 1 1 d . U . . .
N2 N 0.5294(4) 0.5124(4) 0.3942(5) 0.093(3) Uani 1 1 d . U . . .
C1 C 0.4911(6) 0.5114(6) 0.3755(6) 0.097(4) Uani 1 1 d . U . . .
H5 H 0.488399 0.516493 0.330359 0.117 Uiso 1 1 calc R . . . .
C2 C 0.4157(3) 0.5034(5) 0.3823(5) 0.109(3) Uani 1 1 d . U . . .
C7 C 0.4120(4) 0.5437(4) 0.3818(5) 0.122(4) Uani 1 1 d G U . . .
C6 C 0.3747(5) 0.5437(4) 0.3494(6) 0.126(4) Uani 1 1 d G U . . .
H6 H 0.372069 0.571240 0.349046 0.151 Uiso 1 1 calc R . . . .
C5 C 0.3411(4) 0.5032(5) 0.3176(5) 0.129(5) Uani 1 1 d DG U . . .
C4 C 0.3449(4) 0.4629(4) 0.3182(5) 0.133(5) Uani 1 1 d G U . . .
H1 H 0.321997 0.435256 0.296412 0.159 Uiso 1 1 calc R . . . .
C3 C 0.3822(4) 0.4630(4) 0.3505(5) 0.116(4) Uani 1 1 d G U . . .
C8 C 0.4454(8) 0.5836(8) 0.4180(10) 0.134(6) Uani 1 1 d . U . . .
H00A H 0.450239 0.573418 0.460992 0.201 Uiso 1 1 calc GR . . . .
H00B H 0.433741 0.605648 0.423781 0.201 Uiso 1 1 calc GR . . . .
H00C H 0.475377 0.599253 0.394213 0.201 Uiso 1 1 calc GR . . . .
C9 C 0.3808(9) 0.4205(9) 0.3517(10) 0.150(7) Uani 1 1 d . U . . .
H00D H 0.410503 0.424486 0.334653 0.224 Uiso 1 1 calc GR . . . .
H00E H 0.354676 0.397872 0.324411 0.224 Uiso 1 1 calc GR . . . .
H00F H 0.376236 0.408879 0.396772 0.224 Uiso 1 1 calc GR . . . .
C10 C 0.2977(11) 0.5569(11) 0.2914(16) 0.220(7) Uani 1 1 d D U . . .
H2A H 0.272393 0.559684 0.270218 0.330 Uiso 1 1 calc R . . . .
H2B H 0.296192 0.560335 0.338875 0.330 Uiso 1 1 calc R . . . .
H2C H 0.328189 0.581560 0.274960 0.330 Uiso 1 1 calc R . . . .
C11 C 0.5628(3) 0.5210(3) 0.3433(4) 0.097(4) Uani 1 1 d . . . . .
C12 C 0.5572(3) 0.4832(3) 0.3059(4) 0.106(5) Uani 1 1 d G . . . .
C13 C 0.5912(4) 0.4895(3) 0.2601(4) 0.109(5) Uani 1 1 d G . . . .
H8 H 0.587345 0.463590 0.234525 0.131 Uiso 1 1 calc R . . . .
C14 C 0.6308(3) 0.5336(3) 0.2517(4) 0.104(4) Uani 1 1 d G . . . .
C15 C 0.6364(3) 0.5714(3) 0.2892(4) 0.101(4) Uani 1 1 d G . . . .
H9 H 0.663412 0.601607 0.283438 0.121 Uiso 1 1 calc R . . . .
C16 C 0.6023(3) 0.5652(3) 0.3349(4) 0.085(3) Uani 1 1 d G . . . .
C17 C 0.6079(6) 0.6052(5) 0.3777(8) 0.109(5) Uani 1 1 d . . . . .
H12A H 0.581053 0.610079 0.370939 0.163 Uiso 1 1 calc GR . . . .
H12B H 0.637078 0.633979 0.366162 0.163 Uiso 1 1 calc GR . . . .
H12C H 0.609096 0.597481 0.423739 0.163 Uiso 1 1 calc GR . . . .
C18 C 0.5154(7) 0.4338(6) 0.3155(9) 0.134(7) Uani 1 1 d . . . . .
H13A H 0.508558 0.427740 0.362275 0.201 Uiso 1 1 calc GR . . . .
H13B H 0.523046 0.410675 0.297423 0.201 Uiso 1 1 calc GR . . . .
H13C H 0.487851 0.431059 0.292820 0.201 Uiso 1 1 calc GR . . . .
C19 C 0.7132(5) 0.6010(6) 0.1926(8) 0.105(5) Uani 1 1 d . . . . .
H14A H 0.737880 0.607888 0.160275 0.157 Uiso 1 1 calc R . . . .
H14B H 0.697204 0.618596 0.181520 0.157 Uiso 1 1 calc R . . . .
H14C H 0.727340 0.610438 0.236186 0.157 Uiso 1 1 calc R . . . .

loop_
_atom_site_aniso_label
_atom_site_aniso_U_11
_atom_site_aniso_U_22
_atom_site_aniso_U_33
_atom_site_aniso_U_23
_atom_site_aniso_U_13
_atom_site_aniso_U_12
Au 0.0892(4) 0.0914(4) 0.0638(3) 0.0014(2) 0.0071(2) 0.0274(3)
S1 0.173(6) 0.247(9) 0.177(6) -0.016(6) -0.044(5) 0.117(7)
S2 0.133(4) 0.146(4) 0.110(3) 0.003(3) 0.044(3) 0.054(3)
N1 0.097(6) 0.126(6) 0.059(4) 0.008(5) 0.001(4) 0.041(5)
N2 0.095(6) 0.106(7) 0.053(4) 0.000(4) -0.004(4) 0.032(6)
C1 0.097(6) 0.112(7) 0.052(4) -0.003(5) 0.005(5) 0.028(6)
C2 0.105(6) 0.144(7) 0.073(5) 0.018(5) 0.008(5) 0.058(6)
C7 0.116(7) 0.162(8) 0.086(6) 0.010(6) 0.009(6) 0.067(7)
C6 0.124(7) 0.170(9) 0.091(7) 0.010(7) 0.011(6) 0.079(7)
C5 0.119(7) 0.172(9) 0.089(7) 0.008(7) 0.010(6) 0.069(7)
C4 0.119(7) 0.166(9) 0.093(6) 0.016(7) 0.007(6) 0.057(7)
C3 0.109(7) 0.153(8) 0.074(6) 0.011(6) 0.004(5) 0.056(7)
C8 0.147(13) 0.149(13) 0.115(11) 0.008(10) 0.015(10) 0.080(11)
C9 0.129(12) 0.177(15) 0.104(10) -0.007(12) -0.023(10) 0.048(12)
C10 0.188(10) 0.258(12) 0.186(10) -0.014(10) -0.045(9) 0.091(10)
C11 0.101(10) 0.104(10) 0.065(6) 0.003(7) 0.010(6) 0.036(8)
C12 0.131(12) 0.107(10) 0.067(7) 0.005(7) 0.025(8) 0.050(9)
C13 0.122(12) 0.094(10) 0.091(9) -0.010(8) 0.013(9) 0.039(9)
C14 0.130(12) 0.107(10) 0.062(6) -0.001(7) 0.001(7) 0.050(10)
C15 0.118(12) 0.104(10) 0.073(7) 0.016(7) 0.016(8) 0.049(9)
C16 0.076(7) 0.095(8) 0.067(6) 0.009(6) 0.004(5) 0.030(6)
C17 0.130(12) 0.087(9) 0.091(9) 0.013(7) 0.021(9) 0.041(9)
C18 0.129(14) 0.115(13) 0.108(12) -0.037(10) 0.024(10) 0.023(11)
C19 0.056(6) 0.134(12) 0.107(10) 0.011(9) -0.006(6) 0.035(7)

loop_
_atom_type_symbol
_atom_type_description
_atom_type_scat_dispersion_real
_atom_type_scat_dispersion_imag
_atom_type_scat_source
C C 0.0033 0.0016 'International Tables Vol C Tables 4.2.6.8 and 6.1.1.4'
H H 0.0000 0.0000 'International Tables Vol C Tables 4.2.6.8 and 6.1.1.4'
Au Au -2.0133 8.8022 'International Tables Vol C Tables 4.2.6.8 and 6.1.1.4'
N N 0.0061 0.0033 'International Tables Vol C Tables 4.2.6.8 and 6.1.1.4'
S S 0.1246 0.1234 'International Tables Vol C Tables 4.2.6.8 and 6.1.1.4'

loop_
_exptl_crystal_face_index_h
_exptl_crystal_face_index_k
_exptl_crystal_face_index_l
_exptl_crystal_face_perp_dist
0 -1 7 0.3684
7 -7 -2 0.4153
-5 7 -3 0.3995
-7 -5 2 0.4765
7 0 2 0.4329
0 -7 -4 0.4264
-7 5 2 0.4662
-3 1 -7 0.4783
-2 7 2 0.4789
-7 0 -3 0.4188
6 -7 3 0.4372
7 6 -4 0.4242
7 -4 1 0.4105
-7 -6 -1 0.4179
-7 5 0 0.4438

loop_
_geom_angle_atom_site_label_1
_geom_angle_atom_site_label_2
_geom_angle_atom_site_label_3
_geom_angle
_geom_angle_site_symmetry_1
_geom_angle_site_symmetry_3
_geom_angle_publ_flag
N1 Au Au 84.6(4) . 19_666 ?
N2 Au Au 83.8(4) 19_666 19_666 ?
N2 Au N1 168.4(5) 19_666 . ?
C5 S1 C10 97.9(9) . . ?
C14 S2 C19 103.6(7) . . ?
C1 N1 Au 122.2(11) . . ?
C1 N1 C2 116.8(11) . . ?
C2 N1 Au 121.0(8) . . ?
C1 N2 Au 123.5(10) . 19_666 ?
C1 N2 C11 115.2(10) . . ?
C11 N2 Au 121.2(9) . 19_666 ?
N1 C1 H5 117.1 . . ?
N2 C1 N1 125.8(13) . . ?
N2 C1 H5 117.1 . . ?
C7 C2 N1 120.0(11) . . ?
C7 C2 C3 120.0 . . ?
C3 C2 N1 119.9(11) . . ?
C2 C7 C8 118.4(13) . . ?
C6 C7 C2 120.0 . . ?
C6 C7 C8 121.5(13) . . ?
C7 C6 H6 120.0 . . ?
C7 C6 C5 120.0 . . ?
C5 C6 H6 120.0 . . ?
C6 C5 S1 126.3(9) . . ?
C4 C5 S1 113.7(9) . . ?
C4 C5 C6 120.0 . . ?
C5 C4 H1 120.0 . . ?
C5 C4 C3 120.0 . . ?
C3 C4 H1 120.0 . . ?
C4 C3 C2 120.0 . . ?
C9 C3 C2 124.8(13) . . ?
C9 C3 C4 115.1(13) . . ?
C7 C8 H00A 109.5 . . ?
C7 C8 H00B 109.5 . . ?
C7 C8 H00C 109.5 . . ?
H00A C8 H00B 109.5 . . ?
H00A C8 H00C 109.5 . . ?
H00B C8 H00C 109.5 . . ?
C3 C9 H00D 109.5 . . ?
C3 C9 H00E 109.5 . . ?
C3 C9 H00F 109.5 . . ?
H00D C9 H00E 109.5 . . ?
H00D C9 H00F 109.5 . . ?
H00E C9 H00F 109.5 . . ?
S1 C10 H2A 109.5 . . ?
S1 C10 H2B 109.5 . . ?
S1 C10 H2C 109.5 . . ?
H2A C10 H2B 109.5 . . ?
H2A C10 H2C 109.5 . . ?
H2B C10 H2C 109.5 . . ?
C12 C11 N2 118.5(7) . . ?
C12 C11 C16 120.0 . . ?
C16 C11 N2 121.2(7) . . ?
C11 C12 C18 121.8(9) . . ?
C13 C12 C11 120.0 . . ?
C13 C12 C18 118.1(9) . . ?
C12 C13 H8 120.0 . . ?
C12 C13 C14 120.0 . . ?
C14 C13 H8 120.0 . . ?
C13 C14 S2 117.9(6) . . ?
C15 C14 S2 122.0(6) . . ?
C15 C14 C13 120.0 . . ?
C14 C15 H9 120.0 . . ?
C16 C15 C14 120.0 . . ?
C16 C15 H9 120.0 . . ?
C11 C16 C17 118.6(8) . . ?
C15 C16 C11 120.0 . . ?
C15 C16 C17 121.4(8) . . ?
C16 C17 H12A 109.5 . . ?
C16 C17 H12B 109.5 . . ?
C16 C17 H12C 109.5 . . ?
H12A C17 H12B 109.5 . . ?
H12A C17 H12C 109.5 . . ?
H12B C17 H12C 109.5 . . ?
C12 C18 H13A 109.5 . . ?
C12 C18 H13B 109.5 . . ?
C12 C18 H13C 109.5 . . ?
H13A C18 H13B 109.5 . . ?
H13A C18 H13C 109.5 . . ?
H13B C18 H13C 109.5 . . ?
S2 C19 H14A 109.5 . . ?
S2 C19 H14B 109.5 . . ?
S2 C19 H14C 109.5 . . ?
H14A C19 H14B 109.5 . . ?
H14A C19 H14C 109.5 . . ?
H14B C19 H14C 109.5 . . ?

loop_
_geom_bond_atom_site_label_1
_geom_bond_atom_site_label_2
_geom_bond_distance
_geom_bond_site_symmetry_2
_geom_bond_publ_flag
Au Au 2.7359(12) 19_666 ?
Au N1 2.024(11) . ?
Au N2 2.023(10) 19_666 ?
S1 C5 1.819(11) . ?
S1 C10 1.91(2) . ?
S2 C14 1.748(8) . ?
S2 C19 1.780(17) . ?
N1 C1 1.317(19) . ?
N1 C2 1.447(15) . ?
N2 C1 1.30(2) . ?
N2 C11 1.433(14) . ?
C1 H5 0.9500 . ?
C2 C7 1.3900 . ?
C2 C3 1.3900 . ?
C7 C6 1.3900 . ?
C7 C8 1.42(2) . ?
C6 H6 0.9500 . ?
C6 C5 1.3900 . ?
C5 C4 1.3900 . ?
C4 H1 0.9500 . ?
C4 C3 1.3900 . ?
C3 C9 1.37(3) . ?
C8 H00A 0.9800 . ?
C8 H00B 0.9800 . ?
C8 H00C 0.9800 . ?
C9 H00D 0.9800 . ?
C9 H00E 0.9800 . ?
C9 H00F 0.9800 . ?
C10 H2A 0.9800 . ?
C10 H2B 0.9800 . ?
C10 H2C 0.9800 . ?
C11 C12 1.3900 . ?
C11 C16 1.3900 . ?
C12 C13 1.3900 . ?
C12 C18 1.523(18) . ?
C13 H8 0.9500 . ?
C13 C14 1.3900 . ?
C14 C15 1.3900 . ?
C15 H9 0.9500 . ?
C15 C16 1.3900 . ?
C16 C17 1.511(17) . ?
C17 H12A 0.9800 . ?
C17 H12B 0.9800 . ?
C17 H12C 0.9800 . ?
C18 H13A 0.9800 . ?
C18 H13B 0.9800 . ?
C18 H13C 0.9800 . ?
C19 H14A 0.9800 . ?
C19 H14B 0.9800 . ?
C19 H14C 0.9800 . ?

loop_
_geom_torsion_atom_site_label_1
_geom_torsion_atom_site_label_2
_geom_torsion_atom_site_label_3
_geom_torsion_atom_site_label_4
_geom_torsion
_geom_torsion_site_symmetry_1
_geom_torsion_site_symmetry_2
_geom_torsion_site_symmetry_3
_geom_torsion_site_symmetry_4
_geom_torsion_publ_flag
Au N1 C1 N2 2(2) . . . . ?
Au N1 C2 C7 82.6(11) . . . . ?
Au N1 C2 C3 -100.1(11) . . . . ?
Au N2 C1 N1 -2(2) 19_666 . . . ?
Au N2 C11 C12 97.9(9) 19_666 . . . ?
Au N2 C11 C16 -76.2(12) 19_666 . . . ?
S1 C5 C4 C3 179.6(8) . . . . ?
S2 C14 C15 C16 178.7(8) . . . . ?
N1 C2 C7 C6 177.3(10) . . . . ?
N1 C2 C7 C8 -6.2(14) . . . . ?
N1 C2 C3 C4 -177.3(10) . . . . ?
N1 C2 C3 C9 7.2(17) . . . . ?
N2 C11 C12 C13 -174.2(10) . . . . ?
N2 C11 C12 C18 3.1(15) . . . . ?
N2 C11 C16 C15 174.1(11) . . . . ?
N2 C11 C16 C17 -4.4(13) . . . . ?
C1 N1 C2 C7 -96.3(15) . . . . ?
C1 N1 C2 C3 81.0(15) . . . . ?
C1 N2 C11 C12 -84.1(13) . . . . ?
C1 N2 C11 C16 101.7(12) . . . . ?
C2 N1 C1 N2 -178.7(15) . . . . ?
C2 C7 C6 C5 0.0 . . . . ?
C7 C2 C3 C4 0.0 . . . . ?
C7 C2 C3 C9 -175.4(16) . . . . ?
C7 C6 C5 S1 -179.5(9) . . . . ?
C7 C6 C5 C4 0.0 . . . . ?
C6 C5 C4 C3 0.0 . . . . ?
C5 C4 C3 C2 0.0 . . . . ?
C5 C4 C3 C9 175.9(15) . . . . ?
C3 C2 C7 C6 0.0 . . . . ?
C3 C2 C7 C8 176.5(14) . . . . ?
C8 C7 C6 C5 -176.4(14) . . . . ?
C10 S1 C5 C6 -4.8(14) . . . . ?
C10 S1 C5 C4 175.6(12) . . . . ?
C11 N2 C1 N1 179.8(14) . . . . ?
C11 C12 C13 C14 0.0 . . . . ?
C12 C11 C16 C15 0.0 . . . . ?
C12 C11 C16 C17 -178.4(12) . . . . ?
C12 C13 C14 S2 -178.7(8) . . . . ?
C12 C13 C14 C15 0.0 . . . . ?
C13 C14 C15 C16 0.0 . . . . ?
C14 C15 C16 C11 0.0 . . . . ?
C14 C15 C16 C17 178.4(12) . . . . ?
C16 C11 C12 C13 0.0 . . . . ?
C16 C11 C12 C18 177.3(15) . . . . ?
C18 C12 C13 C14 -177.4(14) . . . . ?
C19 S2 C14 C13 175.2(7) . . . . ?
C19 S2 C14 C15 -3.5(9) . . . . ?

loop_
_smtbx_masks_void_nr
_smtbx_masks_void_average_x
_smtbx_masks_void_average_y
_smtbx_masks_void_average_z
_smtbx_masks_void_volume
_smtbx_masks_void_count_electrons
_smtbx_masks_void_content
1 0.000 0.000 -0.874 975.4 182.2 '1.998 toluene,1.998 thf'
2 0.333 0.667 -0.426 975.4 182.2 '1.998 toluene,1.998 thf'
3 0.667 0.333 -0.760 975.4 182.2 '1.998 toluene,1.998 thf'
